data_4130310
loop_
_publ_author_name
'Myers, Thomas W.'
'Bjorgaard, Josiah A.'
'Brown, Kathryn E.'
'Chavez, David E.'
'Hanson, Susan K.'
'Scharff, R. Jason'
'Tretiak, Sergei'
'Veauthier, Jacqueline M.'

_publ_section_title
;
 Energetic Chromophores: Low-Energy Laser Initiation in Explosive Fe(II)
 Tetrazine Complexes.
;
_journal_issue 13
_journal_name_full 'Journal of the American Chemical Society'
_journal_page_first 4685
_journal_page_last 4692
_journal_paper_doi 10.1021/jacs.6b02155
_journal_volume 138
_journal_year 2016
_chemical_formula_sum 'C26 H27 Cl2 Fe N25 O8'
_chemical_formula_weight 944.47
_space_group_crystal_system monoclinic
_space_group_IT_number 14
_space_group_name_Hall '-P 2yn'
_space_group_name_H-M_alt 'P 1 21/n 1'
_atom_sites_solution_hydrogens geom
_audit_creation_method SHELXL-2014/7
_cell_angle_alpha 90
_cell_angle_beta 97.184(7)
_cell_angle_gamma 90
_cell_formula_units_Z 4
_cell_length_a 11.605(14)
_cell_length_b 16.245(18)
_cell_length_c 20.204(19)
_cell_measurement_reflns_used 100
_cell_measurement_temperature 100(2)
_cell_measurement_theta_max 28.84
_cell_measurement_theta_min 2.48
_cell_volume 3779(7)
_computing_cell_refinement cell_now
_computing_data_collection 'bruker apex'
_computing_data_reduction 'burker saint'
_computing_molecular_graphics 'SHELXL-2014/7 (Sheldrick, 2014)'
_computing_publication_material 'SHELXL-2014/7 (Sheldrick, 2014)'
_computing_structure_refinement 'SHELXL-2014/7 (Sheldrick, 2014)'
_computing_structure_solution 'SHELXL-2014/7 (Sheldrick, 2014)'
_diffrn_ambient_temperature 100(2)
_diffrn_measured_fraction_theta_full 0.999
_diffrn_measured_fraction_theta_max 0.995
_diffrn_measurement_device_type 'ccd area detector'
_diffrn_measurement_method 'phi and omega scans'
_diffrn_radiation_type MoK\a
_diffrn_radiation_wavelength 0.71073
_diffrn_reflns_av_R_equivalents 0.0627
_diffrn_reflns_av_unetI/netI 0.0543
_diffrn_reflns_Laue_measured_fraction_full 0.999
_diffrn_reflns_Laue_measured_fraction_max 0.995
_diffrn_reflns_limit_h_max 14
_diffrn_reflns_limit_h_min -14
_diffrn_reflns_limit_k_max 20
_diffrn_reflns_limit_k_min -19
_diffrn_reflns_limit_l_max 25
_diffrn_reflns_limit_l_min -25
_diffrn_reflns_number 35945
_diffrn_reflns_point_group_measured_fraction_full 0.999
_diffrn_reflns_point_group_measured_fraction_max 0.995
_diffrn_reflns_theta_full 25.242
_diffrn_reflns_theta_max 26.443
_diffrn_reflns_theta_min 1.926
_diffrn_source 'sealed tube'
_exptl_absorpt_coefficient_mu 0.626
_exptl_absorpt_correction_T_max 0.901
_exptl_absorpt_correction_T_min 0.859
_exptl_absorpt_correction_type numerical
_exptl_absorpt_process_details sadabs
_exptl_crystal_colour violet
_exptl_crystal_density_diffrn 1.661
_exptl_crystal_description prism
_exptl_crystal_F_000 1928
_exptl_crystal_size_max 0.250
_exptl_crystal_size_mid 0.190
_exptl_crystal_size_min 0.170
_refine_diff_density_max 0.418
_refine_diff_density_min -0.814
_refine_diff_density_rms 0.072
_refine_ls_extinction_method none
_refine_ls_goodness_of_fit_ref 1.024
_refine_ls_hydrogen_treatment constr
_refine_ls_matrix_type full
_refine_ls_number_parameters 578
_refine_ls_number_reflns 7742
_refine_ls_number_restraints 0
_refine_ls_restrained_S_all 1.024
_refine_ls_R_factor_all 0.0767
_refine_ls_R_factor_gt 0.0460
_refine_ls_shift/su_max 0.000
_refine_ls_shift/su_mean 0.000
_refine_ls_structure_factor_coef Fsqd
_refine_ls_weighting_details 'w=1/[\s^2^(Fo^2^)+(0.0464P)^2^+2.8627P] where P=(Fo^2^+2Fc^2^)/3'
_refine_ls_weighting_scheme calc
_refine_ls_wR_factor_gt 0.0993
_refine_ls_wR_factor_ref 0.1133
_reflns_Friedel_coverage 0.000
_reflns_number_gt 5460
_reflns_number_total 7742
_reflns_threshold_expression 'I > 2\s(I)'
_cod_data_source_file ja6b02155_si_002.cif
_cod_data_source_block TWM1
_cod_original_cell_volume 3778(9)
_cod_original_sg_symbol_H-M 'P 21/n'
_cod_database_code 4130310
_shelx_shelxl_version_number 2014/7
_shelx_space_group_comment
;
The symmetry employed for this shelxl refinement is uniquely defined
by the following loop, which should always be used as a source of
symmetry information in preference to the above space-group names.
They are only intended as comments.
;
_shelx_estimated_absorpt_t_min 0.859
_shelx_estimated_absorpt_t_max 0.901

loop_
_space_group_symop_operation_xyz
'x, y, z'
'-x+1/2, y+1/2, -z+1/2'
'-x, -y, -z'
'x-1/2, -y-1/2, z-1/2'

loop_
_atom_site_label
_atom_site_type_symbol
_atom_site_fract_x
_atom_site_fract_y
_atom_site_fract_z
_atom_site_U_iso_or_equiv
_atom_site_adp_type
_atom_site_occupancy
_atom_site_site_symmetry_order
_atom_site_calc_flag
_atom_site_refinement_flags_posn
_atom_site_refinement_flags_adp
_atom_site_refinement_flags_occupancy
_atom_site_disorder_assembly
_atom_site_disorder_group
Fe1 Fe 0.43415(4) 0.20065(2) 0.09534(2) 0.01888(11) Uani 1 1 d . . . . .
Cl1 Cl -0.16484(8) 0.37179(6) 0.07838(4) 0.0455(2) Uani 1 1 d . . . . .
Cl2 Cl -0.24154(7) -0.00486(5) -0.24611(4) 0.0334(2) Uani 1 1 d . . . . .
O1 O -0.2296(3) 0.41033(16) 0.02389(14) 0.0596(8) Uani 1 1 d . . . . .
O2 O -0.0525(4) 0.3582(4) 0.0705(4) 0.065(3) Uani 0.701(14) 1 d . . P A 1
O2A O -0.0788(10) 0.3218(9) 0.0298(8) 0.053(4) Uani 0.299(14) 1 d . . P A 2
O3 O -0.1726(7) 0.4355(3) 0.1323(2) 0.064(2) Uani 0.701(14) 1 d . . P A 1
O3A O -0.0781(17) 0.4032(9) 0.1243(6) 0.090(8) Uani 0.299(14) 1 d . . P A 2
O4 O -0.2234(2) 0.29946(15) 0.09912(12) 0.0449(6) Uani 1 1 d . . . . .
O5 O -0.3296(2) -0.06745(15) -0.24793(12) 0.0416(6) Uani 1 1 d . . . . .
O6 O -0.1832(2) -0.0016(2) -0.17874(14) 0.0655(9) Uani 1 1 d . . . . .
O7 O -0.2987(2) 0.07241(16) -0.26395(14) 0.0550(7) Uani 1 1 d . . . . .
O8 O -0.1618(3) -0.02371(18) -0.29153(15) 0.0636(8) Uani 1 1 d . . . . .
N1 N 0.1550(2) 0.04171(17) -0.15499(13) 0.0299(6) Uani 1 1 d . . . . .
N2 N 0.2664(2) 0.06355(16) -0.13162(12) 0.0255(6) Uani 1 1 d . . . . .
N3 N 0.3495(2) 0.12736(14) -0.02947(11) 0.0205(5) Uani 1 1 d . . . . .
N4 N 0.3232(2) 0.15415(14) 0.02772(11) 0.0190(5) Uani 1 1 d . . . . .
N5 N 0.1188(2) 0.12282(15) 0.00289(12) 0.0251(6) Uani 1 1 d . . . . .
N6 N 0.1488(2) 0.09587(15) -0.05640(12) 0.0244(6) Uani 1 1 d . . . . .
N7 N 0.1956(2) 0.18157(14) 0.10440(11) 0.0209(5) Uani 1 1 d . . . . .
N8 N 0.2952(2) 0.21193(15) 0.14159(11) 0.0224(5) Uani 1 1 d . . . . .
N9 N 0.8579(2) 0.09486(19) -0.04444(13) 0.0361(7) Uani 1 1 d . . . . .
N10 N 0.7897(2) 0.06562(18) 0.00110(13) 0.0328(6) Uani 1 1 d . . . . .
N11 N 0.6283(2) 0.12434(15) 0.04781(12) 0.0230(6) Uani 1 1 d . . . . .
N12 N 0.5597(2) 0.18841(14) 0.04373(11) 0.0187(5) Uani 1 1 d . . . . .
N13 N 0.6595(2) 0.25779(16) -0.03921(12) 0.0259(6) Uani 1 1 d . . . . .
N14 N 0.7308(2) 0.19145(16) -0.03169(12) 0.0267(6) Uani 1 1 d . . . . .
N15 N 0.4950(2) 0.31369(14) -0.00115(12) 0.0228(5) Uani 1 1 d . . . . .
N16 N 0.4171(2) 0.30710(15) 0.04581(12) 0.0234(5) Uani 1 1 d . . . . .
N17 N 0.4860(2) -0.16602(16) 0.18343(13) 0.0307(6) Uani 1 1 d . . . . .
N18 N 0.4325(2) -0.12039(15) 0.13200(13) 0.0268(6) Uani 1 1 d . . . . .
N19 N 0.4254(2) 0.02584(15) 0.11176(12) 0.0216(5) Uani 1 1 d . . . . .
N20 N 0.46890(19) 0.09552(14) 0.13615(11) 0.0182(5) Uani 1 1 d . . . . .
N21 N 0.5822(2) 0.03225(15) 0.23191(12) 0.0225(5) Uani 1 1 d . . . . .
N22 N 0.5307(2) -0.03818(15) 0.20713(12) 0.0219(5) Uani 1 1 d . . . . .
N23 N 0.5971(2) 0.17183(15) 0.20825(12) 0.0215(5) Uani 1 1 d . . . . .
N24 N 0.5448(2) 0.23784(15) 0.17173(11) 0.0220(5) Uani 1 1 d . . . . .
N25 N -0.1052(5) 0.7189(2) 0.0810(2) 0.0860(15) Uani 1 1 d . . . . .
C1 C 0.0850(3) 0.0612(2) -0.10953(16) 0.0294(7) Uani 1 1 d . . . . .
H1A H 0.0053 0.0523 -0.1139 0.035 Uiso 1 1 calc R U . . .
C2 C 0.2611(2) 0.09662(18) -0.07187(14) 0.0213(6) Uani 1 1 d . . . . .
C3 C 0.2080(2) 0.15046(17) 0.04157(14) 0.0195(6) Uani 1 1 d . . . . .
C4 C 0.3423(3) 0.2675(2) 0.25708(15) 0.0397(9) Uani 1 1 d . . . . .
H4A H 0.3960 0.2253 0.2739 0.060 Uiso 1 1 calc R U . . .
H4B H 0.2984 0.2851 0.2918 0.060 Uiso 1 1 calc R U . . .
H4C H 0.3843 0.3135 0.2423 0.060 Uiso 1 1 calc R U . . .
C5 C 0.2616(3) 0.23443(19) 0.19993(15) 0.0276(7) Uani 1 1 d . . . . .
C6 C 0.1423(3) 0.2201(2) 0.19943(15) 0.0313(8) Uani 1 1 d . . . . .
H6A H 0.0990 0.2320 0.2340 0.038 Uiso 1 1 calc R U . . .
C7 C 0.1007(3) 0.1860(2) 0.13996(15) 0.0270(7) Uani 1 1 d . . . . .
C8 C -0.0167(3) 0.1559(2) 0.11341(17) 0.0391(9) Uani 1 1 d . . . . .
H8A H -0.0665 0.1582 0.1479 0.059 Uiso 1 1 calc R U . . .
H8B H -0.0115 0.1001 0.0984 0.059 Uiso 1 1 calc R U . . .
H8C H -0.0482 0.1900 0.0767 0.059 Uiso 1 1 calc R U . . .
C9 C 0.8217(3) 0.1702(2) -0.06346(16) 0.0349(8) Uani 1 1 d . . . . .
H9A H 0.8543 0.2030 -0.0940 0.042 Uiso 1 1 calc R U . . .
C10 C 0.7135(2) 0.12475(19) 0.00820(14) 0.0246(7) Uani 1 1 d . . . . .
C11 C 0.5776(3) 0.25197(18) -0.00119(14) 0.0217(6) Uani 1 1 d . . . . .
C12 C 0.2472(3) 0.3883(2) 0.07258(17) 0.0335(8) Uani 1 1 d . . . . .
H12A H 0.1872 0.3483 0.0612 0.050 Uiso 1 1 calc R U . . .
H12B H 0.2171 0.4424 0.0619 0.050 Uiso 1 1 calc R U . . .
H12C H 0.2738 0.3852 0.1195 0.050 Uiso 1 1 calc R U . . .
C13 C 0.3456(3) 0.37158(18) 0.03421(15) 0.0255(7) Uani 1 1 d . . . . .
C14 C 0.3793(3) 0.41879(19) -0.01934(15) 0.0306(7) Uani 1 1 d . . . . .
H14A H 0.3434 0.4668 -0.0365 0.037 Uiso 1 1 calc R U . . .
C15 C 0.4727(3) 0.38202(18) -0.04130(15) 0.0274(7) Uani 1 1 d . . . . .
C16 C 0.5409(3) 0.4037(2) -0.09672(16) 0.0356(8) Uani 1 1 d . . . . .
H16A H 0.5101 0.4531 -0.1182 0.053 Uiso 1 1 calc R U . . .
H16B H 0.5358 0.3595 -0.1286 0.053 Uiso 1 1 calc R U . . .
H16C H 0.6207 0.4123 -0.0791 0.053 Uiso 1 1 calc R U . . .
C17 C 0.5436(3) -0.11675(19) 0.22789(16) 0.0289(7) Uani 1 1 d . . . . .
H17A H 0.5866 -0.1338 0.2675 0.035 Uiso 1 1 calc R U . . .
C18 C 0.4602(2) -0.04241(18) 0.14691(14) 0.0211(6) Uani 1 1 d . . . . .
C19 C 0.5498(2) 0.09467(18) 0.19365(14) 0.0194(6) Uani 1 1 d . . . . .
C20 C 0.5684(3) 0.3898(2) 0.17446(17) 0.0388(9) Uani 1 1 d . . . . .
H20A H 0.5832 0.3949 0.1289 0.058 Uiso 1 1 calc R U . . .
H20B H 0.6150 0.4290 0.2015 0.058 Uiso 1 1 calc R U . . .
H20C H 0.4877 0.4003 0.1772 0.058 Uiso 1 1 calc R U . . .
C21 C 0.5982(3) 0.30504(19) 0.19877(15) 0.0272(7) Uani 1 1 d . . . . .
C22 C 0.6840(3) 0.2818(2) 0.25136(15) 0.0306(7) Uani 1 1 d . . . . .
H22A H 0.7323 0.3176 0.2779 0.037 Uiso 1 1 calc R U . . .
C23 C 0.6840(3) 0.1981(2) 0.25664(15) 0.0272(7) Uani 1 1 d . . . . .
C24 C 0.7614(3) 0.1412(2) 0.29962(17) 0.0375(8) Uani 1 1 d . . . . .
H24A H 0.8179 0.1727 0.3278 0.056 Uiso 1 1 calc R U . . .
H24B H 0.8003 0.1051 0.2720 0.056 Uiso 1 1 calc R U . . .
H24C H 0.7159 0.1092 0.3267 0.056 Uiso 1 1 calc R U . . .
C25 C 0.0193(4) 0.5859(3) 0.0933(2) 0.0635(12) Uani 1 1 d . . . . .
H25A H 0.0660 0.5859 0.1360 0.095 Uiso 1 1 calc R U . . .
H25B H 0.0687 0.5836 0.0587 0.095 Uiso 1 1 calc R U . . .
H25C H -0.0312 0.5389 0.0900 0.095 Uiso 1 1 calc R U . . .
C26 C -0.0502(5) 0.6611(3) 0.0862(2) 0.0581(12) Uani 1 1 d . . . . .

loop_
_atom_site_aniso_label
_atom_site_aniso_U_11
_atom_site_aniso_U_22
_atom_site_aniso_U_33
_atom_site_aniso_U_23
_atom_site_aniso_U_13
_atom_site_aniso_U_12
Fe1 0.0211(2) 0.0164(2) 0.0194(2) 0.00065(17) 0.00361(16) 0.00083(17)
Cl1 0.0499(6) 0.0475(6) 0.0357(5) 0.0083(4) -0.0083(4) -0.0156(4)
Cl2 0.0310(4) 0.0328(5) 0.0385(5) 0.0015(4) 0.0129(4) -0.0007(3)
O1 0.0691(19) 0.0361(16) 0.0674(19) 0.0134(14) -0.0163(15) 0.0064(14)
O2 0.036(3) 0.051(4) 0.108(7) 0.027(4) 0.010(3) 0.004(2)
O2A 0.049(6) 0.052(8) 0.061(8) 0.019(6) 0.018(6) -0.006(5)
O3 0.099(6) 0.050(3) 0.043(3) -0.021(2) 0.008(3) -0.022(3)
O3A 0.121(17) 0.081(10) 0.055(8) -0.014(7) -0.042(9) -0.025(11)
O4 0.0489(15) 0.0405(15) 0.0477(15) 0.0053(12) 0.0159(12) -0.0053(12)
O5 0.0346(13) 0.0368(14) 0.0546(16) 0.0050(12) 0.0107(12) -0.0052(11)
O6 0.0514(18) 0.083(2) 0.0568(18) -0.0215(16) -0.0124(14) 0.0083(16)
O7 0.0593(17) 0.0341(15) 0.076(2) 0.0181(14) 0.0275(15) 0.0081(13)
O8 0.0645(19) 0.0616(19) 0.075(2) 0.0085(16) 0.0482(16) 0.0113(15)
N1 0.0271(14) 0.0333(16) 0.0288(14) -0.0046(12) 0.0018(12) 0.0022(12)
N2 0.0234(13) 0.0295(15) 0.0236(13) -0.0036(11) 0.0026(11) 0.0006(11)
N3 0.0231(13) 0.0195(13) 0.0195(13) 0.0016(10) 0.0044(10) 0.0038(10)
N4 0.0226(13) 0.0164(13) 0.0187(12) 0.0032(10) 0.0059(10) 0.0025(10)
N5 0.0248(14) 0.0247(14) 0.0275(14) -0.0070(11) 0.0095(11) 0.0031(11)
N6 0.0211(13) 0.0245(14) 0.0279(14) -0.0041(11) 0.0045(11) 0.0048(11)
N7 0.0218(13) 0.0205(13) 0.0215(13) -0.0013(10) 0.0066(10) 0.0012(10)
N8 0.0250(13) 0.0214(14) 0.0211(13) -0.0012(10) 0.0034(10) 0.0021(11)
N9 0.0250(14) 0.052(2) 0.0318(16) 0.0012(14) 0.0069(12) 0.0053(14)
N10 0.0228(14) 0.0433(18) 0.0332(15) 0.0012(13) 0.0073(12) 0.0066(13)
N11 0.0200(13) 0.0238(14) 0.0251(13) 0.0013(11) 0.0022(10) 0.0012(11)
N12 0.0195(12) 0.0159(13) 0.0202(12) 0.0018(10) 0.0003(10) -0.0014(10)
N13 0.0305(14) 0.0267(15) 0.0210(13) 0.0014(11) 0.0049(11) -0.0045(12)
N14 0.0228(13) 0.0345(16) 0.0234(13) -0.0002(12) 0.0057(11) -0.0034(12)
N15 0.0279(14) 0.0171(13) 0.0231(13) 0.0035(10) 0.0016(11) -0.0027(11)
N16 0.0284(14) 0.0200(14) 0.0218(13) 0.0007(10) 0.0038(11) 0.0012(11)
N17 0.0362(16) 0.0232(15) 0.0338(15) 0.0050(12) 0.0084(13) 0.0018(12)
N18 0.0303(14) 0.0191(14) 0.0317(15) 0.0030(11) 0.0068(12) 0.0000(11)
N19 0.0236(13) 0.0201(13) 0.0221(13) -0.0003(10) 0.0071(11) -0.0009(10)
N20 0.0184(12) 0.0178(13) 0.0191(12) -0.0008(10) 0.0058(10) -0.0006(10)
N21 0.0235(13) 0.0215(14) 0.0228(13) 0.0007(11) 0.0046(11) 0.0026(11)
N22 0.0261(13) 0.0178(13) 0.0225(13) 0.0015(10) 0.0065(11) 0.0019(11)
N23 0.0244(13) 0.0177(13) 0.0219(13) -0.0001(10) 0.0009(10) -0.0001(10)
N24 0.0258(13) 0.0178(13) 0.0226(13) 0.0019(10) 0.0039(11) -0.0002(11)
N25 0.151(4) 0.032(2) 0.087(3) 0.001(2) 0.064(3) -0.008(3)
C1 0.0203(16) 0.0309(18) 0.0363(19) -0.0092(15) 0.0009(14) 0.0030(14)
C2 0.0197(14) 0.0209(16) 0.0241(15) -0.0002(12) 0.0058(12) 0.0044(12)
C3 0.0193(15) 0.0166(15) 0.0231(15) 0.0023(12) 0.0052(12) 0.0023(12)
C4 0.039(2) 0.057(2) 0.0239(17) -0.0124(16) 0.0050(15) 0.0083(18)
C5 0.0330(18) 0.0255(17) 0.0246(16) -0.0021(13) 0.0049(14) 0.0084(14)
C6 0.0342(18) 0.039(2) 0.0224(16) -0.0017(14) 0.0109(14) 0.0100(15)
C7 0.0238(16) 0.0326(19) 0.0267(16) 0.0035(14) 0.0112(13) 0.0089(14)
C8 0.0249(17) 0.057(2) 0.038(2) -0.0021(18) 0.0141(15) -0.0019(17)
C9 0.0268(17) 0.051(2) 0.0281(18) 0.0003(16) 0.0100(14) -0.0076(16)
C10 0.0198(15) 0.0296(18) 0.0242(16) 0.0027(13) 0.0018(13) 0.0003(13)
C11 0.0254(16) 0.0204(16) 0.0185(15) -0.0009(12) -0.0003(12) -0.0052(13)
C12 0.0390(19) 0.0234(18) 0.0378(19) -0.0007(15) 0.0035(15) 0.0071(15)
C13 0.0328(17) 0.0150(15) 0.0269(16) -0.0020(12) -0.0030(14) 0.0024(13)
C14 0.043(2) 0.0164(16) 0.0302(18) 0.0038(13) -0.0035(15) 0.0012(14)
C15 0.0347(18) 0.0173(16) 0.0284(17) 0.0044(13) -0.0030(14) -0.0033(14)
C16 0.041(2) 0.033(2) 0.0326(18) 0.0124(15) 0.0031(16) -0.0030(16)
C17 0.0353(18) 0.0241(18) 0.0285(17) 0.0053(14) 0.0081(14) 0.0058(14)
C18 0.0210(15) 0.0199(16) 0.0232(15) 0.0008(12) 0.0058(12) 0.0014(12)
C19 0.0180(14) 0.0206(16) 0.0209(15) 0.0016(12) 0.0069(12) 0.0019(12)
C20 0.054(2) 0.0223(18) 0.038(2) -0.0026(15) -0.0043(17) -0.0062(16)
C21 0.0326(17) 0.0218(17) 0.0273(16) -0.0020(13) 0.0041(14) -0.0062(14)
C22 0.0301(17) 0.0298(19) 0.0302(18) -0.0065(14) -0.0024(14) -0.0059(14)
C23 0.0271(16) 0.0292(18) 0.0246(16) -0.0032(14) 0.0003(13) -0.0035(14)
C24 0.0334(19) 0.038(2) 0.037(2) -0.0016(16) -0.0101(15) 0.0009(16)
C25 0.086(3) 0.059(3) 0.046(3) 0.003(2) 0.013(2) -0.009(3)
C26 0.097(4) 0.035(3) 0.048(3) -0.007(2) 0.030(2) -0.023(3)

loop_
_atom_type_symbol
_atom_type_description
_atom_type_scat_dispersion_real
_atom_type_scat_dispersion_imag
_atom_type_scat_source
C C 0.0033 0.0016 'International Tables Vol C Tables 4.2.6.8 and 6.1.1.4'
H H 0.0000 0.0000 'International Tables Vol C Tables 4.2.6.8 and 6.1.1.4'
N N 0.0061 0.0033 'International Tables Vol C Tables 4.2.6.8 and 6.1.1.4'
O O 0.0106 0.0060 'International Tables Vol C Tables 4.2.6.8 and 6.1.1.4'
Cl Cl 0.1484 0.1585 'International Tables Vol C Tables 4.2.6.8 and 6.1.1.4'
Fe Fe 0.3463 0.8444 'International Tables Vol C Tables 4.2.6.8 and 6.1.1.4'

loop_
_geom_angle_atom_site_label_1
_geom_angle_atom_site_label_2
_geom_angle_atom_site_label_3
_geom_angle
N12 Fe1 N4 93.46(14)
N12 Fe1 N20 90.48(11)
N4 Fe1 N20 92.42(12)
N12 Fe1 N8 175.08(10)
N4 Fe1 N8 81.82(14)
N20 Fe1 N8 91.12(11)
N12 Fe1 N24 89.56(14)
N4 Fe1 N24 173.38(10)
N20 Fe1 N24 81.66(12)
N8 Fe1 N24 95.28(14)
N12 Fe1 N16 81.40(11)
N4 Fe1 N16 88.18(12)
N20 Fe1 N16 171.88(10)
N8 Fe1 N16 96.98(11)
N24 Fe1 N16 98.10(12)
O2 Cl1 O1 114.3(3)
O3A Cl1 O1 129.7(6)
O2 Cl1 O4 113.4(3)
O3A Cl1 O4 115.8(6)
O1 Cl1 O4 111.44(18)
O2 Cl1 O3 110.0(4)
O1 Cl1 O3 100.7(3)
O4 Cl1 O3 105.9(2)
O3A Cl1 O2A 97.7(9)
O1 Cl1 O2A 93.2(4)
O4 Cl1 O2A 96.4(5)
O8 Cl2 O5 110.52(18)
O8 Cl2 O6 110.6(2)
O5 Cl2 O6 107.33(18)
O8 Cl2 O7 110.07(17)
O5 Cl2 O7 107.78(18)
O6 Cl2 O7 110.51(19)
C1 N1 N2 109.3(3)
C2 N2 N1 105.6(2)
N4 N3 C2 116.3(2)
N3 N4 C3 119.8(2)
N3 N4 Fe1 123.6(2)
C3 N4 Fe1 116.6(2)
C3 N5 N6 111.7(2)
C1 N6 N5 131.3(3)
C1 N6 C2 105.3(3)
N5 N6 C2 123.4(2)
N8 N7 C7 111.2(2)
N8 N7 C3 116.7(2)
C7 N7 C3 132.1(3)
C5 N8 N7 105.1(2)
C5 N8 Fe1 142.1(2)
N7 N8 Fe1 112.69(19)
C9 N9 N10 108.9(3)
C10 N10 N9 105.7(3)
N12 N11 C10 116.4(2)
N11 N12 C11 119.1(2)
N11 N12 Fe1 123.39(19)
C11 N12 Fe1 117.48(19)
C11 N13 N14 111.0(3)
C9 N14 N13 130.8(3)
C9 N14 C10 104.9(3)
N13 N14 C10 123.9(3)
C15 N15 C11 131.3(3)
C15 N15 N16 111.8(2)
C11 N15 N16 116.9(2)
C13 N16 N15 105.2(2)
C13 N16 Fe1 141.8(2)
N15 N16 Fe1 112.08(18)
C17 N17 N18 109.5(3)
C18 N18 N17 105.7(3)
N20 N19 C18 115.8(3)
N19 N20 C19 119.4(2)
N19 N20 Fe1 123.9(2)
C19 N20 Fe1 116.69(19)
C19 N21 N22 110.9(2)
C17 N22 N21 131.1(3)
C17 N22 C18 105.0(3)
N21 N22 C18 123.5(2)
C23 N23 C19 131.7(3)
C23 N23 N24 111.5(2)
C19 N23 N24 116.6(2)
C21 N24 N23 105.2(2)
C21 N24 Fe1 142.3(2)
N23 N24 Fe1 112.03(19)
N1 C1 N6 109.0(3)
N1 C1 H1A 125.5
N6 C1 H1A 125.5
N2 C2 N3 127.5(3)
N2 C2 N6 110.8(3)
N3 C2 N6 121.7(3)
N5 C3 N7 120.6(3)
N5 C3 N4 127.2(3)
N7 C3 N4 112.2(2)
C5 C4 H4A 109.5
C5 C4 H4B 109.5
H4A C4 H4B 109.5
C5 C4 H4C 109.5
H4A C4 H4C 109.5
H4B C4 H4C 109.5
N8 C5 C6 110.1(3)
N8 C5 C4 123.8(3)
C6 C5 C4 126.0(3)
C7 C6 C5 108.4(3)
C7 C6 H6A 125.8
C5 C6 H6A 125.8
C6 C7 N7 105.2(3)
C6 C7 C8 131.6(3)
N7 C7 C8 123.2(3)
C7 C8 H8A 109.5
C7 C8 H8B 109.5
H8A C8 H8B 109.5
C7 C8 H8C 109.5
H8A C8 H8C 109.5
H8B C8 H8C 109.5
N9 C9 N14 109.5(3)
N9 C9 H9A 125.2
N14 C9 H9A 125.2
N10 C10 N11 127.6(3)
N10 C10 N14 110.9(3)
N11 C10 N14 121.5(3)
N13 C11 N15 120.3(3)
N13 C11 N12 127.8(3)
N15 C11 N12 111.8(3)
C13 C12 H12A 109.5
C13 C12 H12B 109.5
H12A C12 H12B 109.5
C13 C12 H12C 109.5
H12A C12 H12C 109.5
H12B C12 H12C 109.5
N16 C13 C14 109.4(3)
N16 C13 C12 123.6(3)
C14 C13 C12 127.0(3)
C15 C14 C13 108.5(3)
C15 C14 H14A 125.7
C13 C14 H14A 125.7
C14 C15 N15 105.1(3)
C14 C15 C16 131.4(3)
N15 C15 C16 123.5(3)
C15 C16 H16A 109.5
C15 C16 H16B 109.5
H16A C16 H16B 109.5
C15 C16 H16C 109.5
H16A C16 H16C 109.5
H16B C16 H16C 109.5
N17 C17 N22 109.6(3)
N17 C17 H17A 125.2
N22 C17 H17A 125.2
N18 C18 N19 127.9(3)
N18 C18 N22 110.3(3)
N19 C18 N22 121.9(3)
N21 C19 N23 120.1(3)
N21 C19 N20 127.9(3)
N23 C19 N20 112.0(2)
C21 C20 H20A 109.5
C21 C20 H20B 109.5
H20A C20 H20B 109.5
C21 C20 H20C 109.5
H20A C20 H20C 109.5
H20B C20 H20C 109.5
N24 C21 C22 109.6(3)
N24 C21 C20 122.9(3)
C22 C21 C20 127.4(3)
C23 C22 C21 108.5(3)
C23 C22 H22A 125.7
C21 C22 H22A 125.7
C22 C23 N23 105.1(3)
C22 C23 C24 131.1(3)
N23 C23 C24 123.7(3)
C23 C24 H24A 109.5
C23 C24 H24B 109.5
H24A C24 H24B 109.5
C23 C24 H24C 109.5
H24A C24 H24C 109.5
H24B C24 H24C 109.5
C26 C25 H25A 109.5
C26 C25 H25B 109.5
H25A C25 H25B 109.5
C26 C25 H25C 109.5
H25A C25 H25C 109.5
H25B C25 H25C 109.5
N25 C26 C25 179.1(5)

loop_
_geom_bond_atom_site_label_1
_geom_bond_atom_site_label_2
_geom_bond_distance
Fe1 N12 1.905(3)
Fe1 N4 1.911(3)
Fe1 N20 1.917(3)
Fe1 N8 1.971(3)
Fe1 N24 1.975(3)
Fe1 N16 1.995(3)
Cl1 O2 1.351(5)
Cl1 O3A 1.379(11)
Cl1 O1 1.401(3)
Cl1 O4 1.445(3)
Cl1 O3 1.513(5)
Cl1 O2A 1.692(14)
Cl2 O8 1.416(3)
Cl2 O5 1.439(3)
Cl2 O6 1.443(3)
Cl2 O7 1.444(3)
N1 C1 1.338(4)
N1 N2 1.367(4)
N2 C2 1.330(4)
N3 N4 1.306(3)
N3 C2 1.347(4)
N4 C3 1.402(4)
N5 C3 1.297(4)
N5 N6 1.361(3)
N6 C1 1.348(4)
N6 C2 1.379(4)
N7 N8 1.388(4)
N7 C7 1.390(4)
N7 C3 1.390(4)
N8 C5 1.337(4)
N9 C9 1.335(5)
N9 N10 1.371(4)
N10 C10 1.326(4)
N11 N12 1.307(3)
N11 C10 1.347(4)
N12 C11 1.407(4)
N13 C11 1.298(4)
N13 N14 1.356(4)
N14 C9 1.347(4)
N14 C10 1.380(4)
N15 C15 1.380(4)
N15 C11 1.387(4)
N15 N16 1.394(4)
N16 C13 1.339(4)
N17 C17 1.320(4)
N17 N18 1.361(4)
N18 C18 1.332(4)
N19 N20 1.310(3)
N19 C18 1.351(4)
N20 C19 1.399(4)
N21 C19 1.301(4)
N21 N22 1.357(4)
N22 C17 1.346(4)
N22 C18 1.381(4)
N23 C23 1.381(4)
N23 C19 1.385(4)
N23 N24 1.396(3)
N24 C21 1.337(4)
N25 C26 1.133(6)
C1 H1A 0.9300
C4 C5 1.492(5)
C4 H4A 0.9600
C4 H4B 0.9600
C4 H4C 0.9600
C5 C6 1.403(5)
C6 C7 1.356(5)
C6 H6A 0.9300
C7 C8 1.483(5)
C8 H8A 0.9600
C8 H8B 0.9600
C8 H8C 0.9600
C9 H9A 0.9300
C12 C13 1.483(5)
C12 H12A 0.9600
C12 H12B 0.9600
C12 H12C 0.9600
C13 C14 1.420(4)
C14 C15 1.360(5)
C14 H14A 0.9300
C15 C16 1.492(5)
C16 H16A 0.9600
C16 H16B 0.9600
C16 H16C 0.9600
C17 H17A 0.9300
C20 C21 1.488(5)
C20 H20A 0.9600
C20 H20B 0.9600
C20 H20C 0.9600
C21 C22 1.413(5)
C22 C23 1.364(5)
C22 H22A 0.9300
C23 C24 1.490(5)
C24 H24A 0.9600
C24 H24B 0.9600
C24 H24C 0.9600
C25 C26 1.460(7)
C25 H25A 0.9600
C25 H25B 0.9600
C25 H25C 0.9600

loop_
_geom_torsion_atom_site_label_1
_geom_torsion_atom_site_label_2
_geom_torsion_atom_site_label_3
_geom_torsion_atom_site_label_4
_geom_torsion
C1 N1 N2 C2 -0.3(3)
C2 N3 N4 C3 -0.6(4)
C2 N3 N4 Fe1 -179.74(19)
C3 N5 N6 C1 178.2(3)
C3 N5 N6 C2 1.4(4)
C7 N7 N8 C5 0.4(3)
C3 N7 N8 C5 -177.4(2)
C7 N7 N8 Fe1 176.45(19)
C3 N7 N8 Fe1 -1.3(3)
C9 N9 N10 C10 0.1(3)
C10 N11 N12 C11 0.7(4)
C10 N11 N12 Fe1 -179.8(2)
C11 N13 N14 C9 176.0(3)
C11 N13 N14 C10 3.7(4)
C15 N15 N16 C13 0.5(3)
C11 N15 N16 C13 -178.1(2)
C15 N15 N16 Fe1 171.89(19)
C11 N15 N16 Fe1 -6.7(3)
C17 N17 N18 C18 0.3(3)
C18 N19 N20 C19 2.6(3)
C18 N19 N20 Fe1 179.52(18)
C19 N21 N22 C17 175.8(3)
C19 N21 N22 C18 4.2(4)
C23 N23 N24 C21 -1.3(3)
C19 N23 N24 C21 174.5(2)
C23 N23 N24 Fe1 172.91(19)
C19 N23 N24 Fe1 -11.3(3)
N2 N1 C1 N6 0.1(4)
N5 N6 C1 N1 -177.1(3)
C2 N6 C1 N1 0.1(3)
N1 N2 C2 N3 -180.0(3)
N1 N2 C2 N6 0.4(3)
N4 N3 C2 N2 -177.7(3)
N4 N3 C2 N6 1.9(4)
C1 N6 C2 N2 -0.3(3)
N5 N6 C2 N2 177.2(3)
C1 N6 C2 N3 -180.0(3)
N5 N6 C2 N3 -2.5(4)
N6 N5 C3 N7 179.5(2)
N6 N5 C3 N4 0.0(4)
N8 N7 C3 N5 -178.2(3)
C7 N7 C3 N5 4.5(5)
N8 N7 C3 N4 1.3(3)
C7 N7 C3 N4 -175.9(3)
N3 N4 C3 N5 -0.4(4)
Fe1 N4 C3 N5 178.8(2)
N3 N4 C3 N7 -179.9(2)
Fe1 N4 C3 N7 -0.7(3)
N7 N8 C5 C6 -1.1(3)
Fe1 N8 C5 C6 -175.2(3)
N7 N8 C5 C4 177.3(3)
Fe1 N8 C5 C4 3.1(5)
N8 C5 C6 C7 1.5(4)
C4 C5 C6 C7 -176.8(3)
C5 C6 C7 N7 -1.2(4)
C5 C6 C7 C8 177.6(3)
N8 N7 C7 C6 0.5(3)
C3 N7 C7 C6 177.9(3)
N8 N7 C7 C8 -178.4(3)
C3 N7 C7 C8 -1.0(5)
N10 N9 C9 N14 -0.2(4)
N13 N14 C9 N9 -173.2(3)
C10 N14 C9 N9 0.2(3)
N9 N10 C10 N11 180.0(3)
N9 N10 C10 N14 0.0(3)
N12 N11 C10 N10 -176.5(3)
N12 N11 C10 N14 3.5(4)
C9 N14 C10 N10 -0.1(3)
N13 N14 C10 N10 173.9(3)
C9 N14 C10 N11 179.9(3)
N13 N14 C10 N11 -6.1(4)
N14 N13 C11 N15 179.9(2)
N14 N13 C11 N12 0.8(4)
C15 N15 C11 N13 8.1(5)
N16 N15 C11 N13 -173.7(2)
C15 N15 C11 N12 -172.7(3)
N16 N15 C11 N12 5.6(3)
N11 N12 C11 N13 -3.0(4)
Fe1 N12 C11 N13 177.4(2)
N11 N12 C11 N15 177.8(2)
Fe1 N12 C11 N15 -1.8(3)
N15 N16 C13 C14 -0.6(3)
Fe1 N16 C13 C14 -167.7(2)
N15 N16 C13 C12 179.2(3)
Fe1 N16 C13 C12 12.2(5)
N16 C13 C14 C15 0.5(4)
C12 C13 C14 C15 -179.3(3)
C13 C14 C15 N15 -0.2(3)
C13 C14 C15 C16 178.3(3)
C11 N15 C15 C14 178.1(3)
N16 N15 C15 C14 -0.1(3)
C11 N15 C15 C16 -0.5(5)
N16 N15 C15 C16 -178.8(3)
N18 N17 C17 N22 -0.5(3)
N21 N22 C17 N17 -172.3(3)
C18 N22 C17 N17 0.5(3)
N17 N18 C18 N19 -178.3(3)
N17 N18 C18 N22 0.0(3)
N20 N19 C18 N18 -177.5(3)
N20 N19 C18 N22 4.4(4)
C17 N22 C18 N18 -0.3(3)
N21 N22 C18 N18 173.1(2)
C17 N22 C18 N19 178.1(3)
N21 N22 C18 N19 -8.4(4)
N22 N21 C19 N23 -176.7(2)
N22 N21 C19 N20 3.4(4)
C23 N23 C19 N21 5.0(4)
N24 N23 C19 N21 -169.8(2)
C23 N23 C19 N20 -175.1(3)
N24 N23 C19 N20 10.1(3)
N19 N20 C19 N21 -7.1(4)
Fe1 N20 C19 N21 175.7(2)
N19 N20 C19 N23 173.0(2)
Fe1 N20 C19 N23 -4.2(3)
N23 N24 C21 C22 0.5(3)
Fe1 N24 C21 C22 -170.6(2)
N23 N24 C21 C20 -179.9(3)
Fe1 N24 C21 C20 8.9(5)
N24 C21 C22 C23 0.4(4)
C20 C21 C22 C23 -179.1(3)
C21 C22 C23 N23 -1.1(3)
C21 C22 C23 C24 174.9(3)
C19 N23 C23 C22 -173.5(3)
N24 N23 C23 C22 1.5(3)
C19 N23 C23 C24 10.1(5)
N24 N23 C23 C24 -174.9(3)
